data_4035520
loop_
_publ_author_name
'Liu, Peiye'
'Clark, Ronald J.'
'Zhu, Lei'

_publ_section_title
;
 Synthesis of 1-Cyanoalkynes and Their Ruthenium(II)-Catalyzed
 Cycloaddition with Organic Azides to Afford 4-Cyano-1,2,3-triazoles.
;
_journal_issue 9
_journal_name_full 'The Journal of organic chemistry'
_journal_page_first 5092
_journal_page_last 5103
_journal_paper_doi 10.1021/acs.joc.8b00424
_journal_volume 83
_journal_year 2018
_chemical_formula_moiety 'C25 H20 N4 O2'
_chemical_formula_sum 'C25 H20 N4 O2'
_chemical_formula_weight 408.45
_space_group_crystal_system monoclinic
_space_group_IT_number 14
_space_group_name_Hall '-P 2ybc'
_space_group_name_H-M_alt 'P 1 21/c 1'
_atom_sites_solution_hydrogens geom
_audit_creation_method SHELXL-2014/7
_cell_angle_alpha 90
_cell_angle_beta 98.248(2)
_cell_angle_gamma 90
_cell_formula_units_Z 4
_cell_length_a 14.2891(18)
_cell_length_b 18.831(2)
_cell_length_c 7.4133(10)
_cell_measurement_reflns_used 5100
_cell_measurement_temperature 103(2)
_cell_measurement_theta_max 27.33
_cell_measurement_theta_min 2.16
_cell_volume 1974.1(4)
_computing_cell_refinement 'Bruker SAINT'
_computing_data_collection 'Bruker APEX2'
_computing_data_reduction 'Bruker SAINT'
_computing_molecular_graphics 'Bruker SHELXTL'
_computing_publication_material 'Bruker SHELXTL'
_computing_structure_refinement 'SHELXL-2014/7 (Sheldrick, 2014)'
_computing_structure_solution 'SHELXS-97 (Sheldrick 2008)'
_diffrn_ambient_temperature 103(2)
_diffrn_measured_fraction_theta_full 1.000
_diffrn_measured_fraction_theta_max 0.997
_diffrn_measurement_device_type 'Bruker APEX-II CCD'
_diffrn_measurement_method '\f and \w scans'
_diffrn_radiation_type MoK\a
_diffrn_radiation_wavelength 0.71073
_diffrn_reflns_av_unetI/netI 0.0295
_diffrn_reflns_Laue_measured_fraction_full 1.000
_diffrn_reflns_Laue_measured_fraction_max 0.997
_diffrn_reflns_limit_h_max 18
_diffrn_reflns_limit_h_min -18
_diffrn_reflns_limit_k_max 24
_diffrn_reflns_limit_k_min 0
_diffrn_reflns_limit_l_max 9
_diffrn_reflns_limit_l_min 0
_diffrn_reflns_number 4500
_diffrn_reflns_point_group_measured_fraction_full 1.000
_diffrn_reflns_point_group_measured_fraction_max 0.997
_diffrn_reflns_theta_full 25.242
_diffrn_reflns_theta_max 27.423
_diffrn_reflns_theta_min 1.801
_exptl_absorpt_coefficient_mu 0.090
_exptl_absorpt_correction_T_max 0.7456
_exptl_absorpt_correction_T_min 0.6671
_exptl_absorpt_correction_type empirical
_exptl_absorpt_process_details TWINABS
_exptl_crystal_colour colorless
_exptl_crystal_density_diffrn 1.374
_exptl_crystal_description irregular
_exptl_crystal_F_000 856
_exptl_crystal_size_max 0.450
_exptl_crystal_size_mid 0.346
_exptl_crystal_size_min 0.062
_refine_diff_density_max 0.322
_refine_diff_density_min -0.335
_refine_diff_density_rms 0.046
_refine_ls_extinction_method none
_refine_ls_goodness_of_fit_ref 1.724
_refine_ls_hydrogen_treatment constr
_refine_ls_matrix_type full
_refine_ls_number_parameters 301
_refine_ls_number_reflns 4500
_refine_ls_number_restraints 0
_refine_ls_restrained_S_all 1.724
_refine_ls_R_factor_all 0.0604
_refine_ls_R_factor_gt 0.0457
_refine_ls_shift/su_max 0.000
_refine_ls_shift/su_mean 0.000
_refine_ls_structure_factor_coef Fsqd
_refine_ls_weighting_details 'w=1/[\s^2^(Fo^2^)+0.2885P] where P=(Fo^2^+2Fc^2^)/3'
_refine_ls_weighting_scheme calc
_refine_ls_wR_factor_gt 0.0687
_refine_ls_wR_factor_ref 0.0708
_reflns_Friedel_coverage 0.000
_reflns_number_gt 3812
_reflns_number_total 4500
_reflns_threshold_expression 'I > 2\s(I)'
_cod_data_source_file jo8b00424_si_004.cif
_cod_data_source_block zhu233ppp
_cod_original_sg_symbol_H-M 'P 21/c'
_cod_database_code 4035520
_shelx_shelxl_version_number 2014/7
_shelx_space_group_comment
; 
The symmetry employed for this shelxl refinement is uniquely defined 
by the following loop, which should always be used as a source of 
symmetry information in preference to the above space-group names. 
They are only intended as comments. 
;
_shelx_estimated_absorpt_t_min 0.961
_shelx_estimated_absorpt_t_max 0.994
_exptl_absorpt_special_details TWINABS

loop_
_space_group_symop_operation_xyz
'x, y, z'
'-x, y+1/2, -z+1/2'
'-x, -y, -z'
'x, -y-1/2, z-1/2'

loop_
_atom_site_label
_atom_site_type_symbol
_atom_site_fract_x
_atom_site_fract_y
_atom_site_fract_z
_atom_site_U_iso_or_equiv
_atom_site_adp_type
_atom_site_occupancy
_atom_site_site_symmetry_order
_atom_site_calc_flag
_atom_site_refinement_flags_posn
_atom_site_refinement_flags_adp
_atom_site_refinement_flags_occupancy
_atom_site_disorder_assembly
_atom_site_disorder_group
C1 C 0.33397(12) 0.09131(9) 0.2125(3) 0.0239(4) Uani 1 1 d . . . . .
H1 H 0.3302 0.1261 0.1190 0.029 Uiso 1 1 calc R U . . .
C2 C 0.39192(12) 0.03279(9) 0.2056(3) 0.0229(4) Uani 1 1 d . . . . .
H2 H 0.4278 0.0282 0.1079 0.027 Uiso 1 1 calc R U . . .
C3 C 0.39839(11) -0.01949(9) 0.3397(2) 0.0202(4) Uani 1 1 d . . . . .
C4 C 0.34606(11) -0.01063(8) 0.4885(2) 0.0190(4) Uani 1 1 d . . . . .
C5 C 0.45599(12) -0.08172(9) 0.3331(3) 0.0232(4) Uani 1 1 d . . . . .
H5 H 0.4910 -0.0878 0.2345 0.028 Uiso 1 1 calc R U . . .
C6 C 0.46118(12) -0.13180(9) 0.4649(3) 0.0239(4) Uani 1 1 d . . . . .
H6 H 0.4989 -0.1728 0.4560 0.029 Uiso 1 1 calc R U . . .
C7 C 0.41060(11) -0.12419(9) 0.6186(3) 0.0198(4) Uani 1 1 d . . . . .
C8 C 0.35301(11) -0.06306(8) 0.6277(2) 0.0186(4) Uani 1 1 d . . . . .
C9 C 0.41617(13) -0.17490(9) 0.7573(3) 0.0256(4) Uani 1 1 d . . . . .
H9 H 0.4547 -0.2158 0.7518 0.031 Uiso 1 1 calc R U . . .
C10 C 0.36621(13) -0.16624(10) 0.9026(3) 0.0275(4) Uani 1 1 d . . . . .
H10 H 0.3708 -0.2012 0.9958 0.033 Uiso 1 1 calc R U . . .
C11 C 0.30952(12) -0.10692(9) 0.9133(3) 0.0250(4) Uani 1 1 d . . . . .
H11 H 0.2754 -0.1019 1.0135 0.030 Uiso 1 1 calc R U . . .
C12 C 0.30214(12) -0.05471(9) 0.7786(2) 0.0204(4) Uani 1 1 d . . . . .
C13 C 0.24639(12) 0.00812(9) 0.7866(2) 0.0209(4) Uani 1 1 d . . . . .
H13 H 0.2133 0.0148 0.8877 0.025 Uiso 1 1 calc R U . . .
C14 C 0.23942(12) 0.05810(9) 0.6549(2) 0.0209(4) Uani 1 1 d . . . . .
H14 H 0.2022 0.0993 0.6660 0.025 Uiso 1 1 calc R U . . .
C15 C 0.28736(11) 0.05023(8) 0.4974(2) 0.0169(4) Uani 1 1 d . . . . .
C16 C 0.28103(12) 0.09991(9) 0.3548(2) 0.0206(4) Uani 1 1 d . . . . .
C17 C 0.21923(12) 0.16330(9) 0.3520(2) 0.0217(4) Uani 1 1 d . . . . .
C18 C 0.23966(12) 0.23447(8) 0.3381(2) 0.0216(4) Uani 1 1 d . . . . .
C19 C 0.32967(13) 0.26696(8) 0.3322(3) 0.0247(4) Uani 1 1 d . . . . .
C20 C 0.05971(13) 0.10282(10) 0.3568(3) 0.0319(5) Uani 1 1 d . . . . .
H20A H 0.0327 0.1035 0.4725 0.038 Uiso 1 1 calc R U . . .
H20B H 0.0954 0.0580 0.3522 0.038 Uiso 1 1 calc R U . . .
C21 C -0.02018(12) 0.10500(10) 0.1975(3) 0.0271(4) Uani 1 1 d . . . . .
H21A H -0.0625 0.0639 0.2062 0.032 Uiso 1 1 calc R U . . .
H21B H -0.0577 0.1488 0.2060 0.032 Uiso 1 1 calc R U . . .
C22 C 0.01488(13) 0.10337(10) 0.0145(3) 0.0311(5) Uani 1 1 d . . . . .
H22A H 0.0505 0.1475 -0.0009 0.037 Uiso 1 1 calc R U . . .
H22B H 0.0588 0.0628 0.0115 0.037 Uiso 1 1 calc R U . . .
C23 C -0.0647(2) 0.09651(12) -0.1410(3) 0.0533(7) Uani 1 1 d . . . . .
C24 C -0.16889(16) 0.14526(13) -0.3766(4) 0.0620(8) Uani 1 1 d . . . . .
H24A H -0.2250 0.1462 -0.3122 0.074 Uiso 1 1 calc R U . A 1
H24B H -0.1706 0.1020 -0.4527 0.074 Uiso 1 1 calc R U . A 1
C25 C -0.16203(16) 0.21043(12) -0.4854(3) 0.0536(7) Uani 1 1 d . . . . .
H25A H -0.1706 0.2522 -0.4107 0.080 Uiso 1 1 calc R U . . .
H25B H -0.2112 0.2097 -0.5921 0.080 Uiso 1 1 calc R U . . .
H25C H -0.0997 0.2125 -0.5256 0.080 Uiso 1 1 calc R U . . .
N1 N 0.12474(10) 0.16331(8) 0.3535(2) 0.0261(4) Uani 1 1 d . . . . .
N2 N 0.08903(11) 0.23031(8) 0.3425(2) 0.0322(4) Uani 1 1 d . . . . .
N3 N 0.15924(11) 0.27368(8) 0.3320(2) 0.0283(4) Uani 1 1 d . . . . .
N4 N 0.40118(12) 0.29387(8) 0.3275(3) 0.0352(4) Uani 1 1 d . . . . .
O1A O -0.08379(16) 0.15027(12) -0.2540(4) 0.0273(6) Uani 0.627(3) 1 d . . P B 1
O2A O -0.12829(14) 0.04601(10) -0.1451(3) 0.0287(6) Uani 0.627(3) 1 d . . P B 1
O1B O -0.1123(3) 0.1404(3) -0.1599(7) 0.0369(11) Uani 0.373(3) 1 d . . P B 2
O2B O -0.0241(3) 0.0597(2) -0.2807(6) 0.0476(13) Uani 0.373(3) 1 d . . P B 2

loop_
_atom_site_aniso_label
_atom_site_aniso_U_11
_atom_site_aniso_U_22
_atom_site_aniso_U_33
_atom_site_aniso_U_23
_atom_site_aniso_U_13
_atom_site_aniso_U_12
C1 0.0303(10) 0.0214(9) 0.0187(9) 0.0004(8) -0.0012(8) -0.0054(8)
C2 0.0252(10) 0.0244(10) 0.0197(10) -0.0065(8) 0.0058(8) -0.0042(8)
C3 0.0186(9) 0.0206(9) 0.0213(10) -0.0065(8) 0.0027(8) -0.0052(7)
C4 0.0172(9) 0.0170(8) 0.0211(9) -0.0037(8) -0.0034(8) -0.0048(7)
C5 0.0226(9) 0.0254(9) 0.0214(10) -0.0082(8) 0.0022(8) -0.0057(8)
C6 0.0207(9) 0.0198(9) 0.0303(11) -0.0085(9) 0.0000(8) -0.0007(7)
C7 0.0184(9) 0.0175(8) 0.0219(9) -0.0026(8) -0.0026(8) -0.0023(7)
C8 0.0176(9) 0.0145(8) 0.0215(10) -0.0034(8) -0.0042(7) -0.0039(7)
C9 0.0263(10) 0.0193(9) 0.0287(11) -0.0002(8) -0.0043(9) 0.0012(8)
C10 0.0322(10) 0.0251(9) 0.0238(10) 0.0045(9) -0.0009(9) -0.0006(8)
C11 0.0245(10) 0.0282(10) 0.0218(10) -0.0003(8) 0.0012(8) -0.0024(8)
C12 0.0181(9) 0.0225(9) 0.0198(9) -0.0043(8) -0.0004(8) -0.0042(7)
C13 0.0207(9) 0.0248(9) 0.0168(9) -0.0012(8) 0.0016(8) -0.0053(7)
C14 0.0183(9) 0.0184(9) 0.0248(10) -0.0045(8) -0.0004(8) -0.0003(7)
C15 0.0169(8) 0.0161(8) 0.0164(9) -0.0040(7) -0.0025(7) -0.0041(7)
C16 0.0220(9) 0.0173(8) 0.0212(10) -0.0017(7) -0.0018(8) -0.0036(7)
C17 0.0223(9) 0.0231(9) 0.0180(9) 0.0002(8) -0.0031(8) -0.0023(7)
C18 0.0249(9) 0.0181(9) 0.0207(10) -0.0015(8) -0.0001(8) 0.0014(7)
C19 0.0324(10) 0.0155(9) 0.0261(11) -0.0031(8) 0.0035(8) 0.0030(8)
C20 0.0271(10) 0.0350(11) 0.0316(12) 0.0042(9) -0.0030(9) -0.0113(9)
C21 0.0210(10) 0.0327(10) 0.0272(10) -0.0026(9) 0.0021(8) -0.0023(8)
C22 0.0333(11) 0.0286(10) 0.0321(11) -0.0014(10) 0.0072(9) -0.0084(9)
C23 0.100(2) 0.0226(12) 0.0303(14) -0.0033(11) -0.0148(14) -0.0010(14)
C24 0.0367(13) 0.0551(15) 0.083(2) -0.0116(16) -0.0285(14) -0.0061(12)
C25 0.0429(13) 0.0612(16) 0.0612(18) -0.0255(14) 0.0232(13) -0.0161(12)
N1 0.0273(8) 0.0223(8) 0.0268(9) 0.0042(7) -0.0022(7) -0.0024(7)
N2 0.0284(9) 0.0273(9) 0.0403(11) 0.0040(8) 0.0031(8) 0.0041(7)
N3 0.0272(8) 0.0234(7) 0.0337(10) 0.0016(8) 0.0027(7) 0.0026(7)
N4 0.0334(10) 0.0256(8) 0.0471(11) -0.0034(9) 0.0066(9) -0.0030(8)
O1A 0.0248(12) 0.0340(13) 0.0213(14) 0.0055(11) -0.0029(11) -0.0086(10)
O2A 0.0283(12) 0.0224(11) 0.0337(13) -0.0013(10) -0.0014(10) -0.0062(9)
O1B 0.034(2) 0.053(3) 0.022(2) -0.001(2) -0.002(2) -0.015(2)
O2B 0.082(3) 0.033(2) 0.029(2) -0.0038(19) 0.012(2) -0.004(2)

loop_
_atom_type_symbol
_atom_type_description
_atom_type_scat_dispersion_real
_atom_type_scat_dispersion_imag
_atom_type_scat_source
C C 0.0033 0.0016 'International Tables Vol C Tables 4.2.6.8 and 6.1.1.4'
H H 0.0000 0.0000 'International Tables Vol C Tables 4.2.6.8 and 6.1.1.4'
N N 0.0061 0.0033 'International Tables Vol C Tables 4.2.6.8 and 6.1.1.4'
O O 0.0106 0.0060 'International Tables Vol C Tables 4.2.6.8 and 6.1.1.4'

loop_
_geom_angle_atom_site_label_1
_geom_angle_atom_site_label_2
_geom_angle_atom_site_label_3
_geom_angle
C2 C1 C16 120.91(17)
C2 C1 H1 119.5
C16 C1 H1 119.5
C1 C2 C3 121.02(17)
C1 C2 H2 119.5
C3 C2 H2 119.5
C2 C3 C4 118.70(15)
C2 C3 C5 122.15(17)
C4 C3 C5 119.15(17)
C8 C4 C15 120.30(16)
C8 C4 C3 119.33(15)
C15 C4 C3 120.38(16)
C6 C5 C3 121.10(18)
C6 C5 H5 119.4
C3 C5 H5 119.4
C5 C6 C7 121.35(16)
C5 C6 H6 119.3
C7 C6 H6 119.3
C9 C7 C8 119.41(17)
C9 C7 C6 122.12(16)
C8 C7 C6 118.47(16)
C4 C8 C7 120.58(17)
C4 C8 C12 120.13(15)
C7 C8 C12 119.28(16)
C10 C9 C7 120.71(17)
C10 C9 H9 119.6
C7 C9 H9 119.6
C9 C10 C11 120.62(18)
C9 C10 H10 119.7
C11 C10 H10 119.7
C10 C11 C12 120.73(18)
C10 C11 H11 119.6
C12 C11 H11 119.6
C11 C12 C8 119.26(16)
C11 C12 C13 122.58(17)
C8 C12 C13 118.15(16)
C14 C13 C12 122.02(17)
C14 C13 H13 119.0
C12 C13 H13 119.0
C13 C14 C15 121.28(16)
C13 C14 H14 119.4
C15 C14 H14 119.4
C16 C15 C4 118.34(16)
C16 C15 C14 123.60(15)
C4 C15 C14 118.05(15)
C1 C16 C15 120.60(16)
C1 C16 C17 118.02(16)
C15 C16 C17 121.37(16)
N1 C17 C18 102.88(15)
N1 C17 C16 126.39(16)
C18 C17 C16 130.65(16)
N3 C18 C17 110.07(15)
N3 C18 C19 121.70(14)
C17 C18 C19 128.23(15)
N4 C19 C18 179.06(18)
N1 C20 C21 111.81(16)
N1 C20 H20A 109.3
C21 C20 H20A 109.3
N1 C20 H20B 109.3
C21 C20 H20B 109.3
H20A C20 H20B 107.9
C22 C21 C20 112.80(15)
C22 C21 H21A 109.0
C20 C21 H21A 109.0
C22 C21 H21B 109.0
C20 C21 H21B 109.0
H21A C21 H21B 107.8
C23 C22 C21 112.21(18)
C23 C22 H22A 109.2
C21 C22 H22A 109.2
C23 C22 H22B 109.2
C21 C22 H22B 109.2
H22A C22 H22B 107.9
O2A C23 O1A 117.5(2)
O1B C23 O2B 126.5(4)
O1B C23 C22 115.6(3)
O2A C23 C22 121.7(2)
O1A C23 C22 119.1(2)
O2B C23 C22 104.8(3)
O1A C24 C25 100.2(2)
C25 C24 O1B 120.1(2)
O1A C24 H24A 111.7
C25 C24 H24A 111.7
O1A C24 H24B 111.7
C25 C24 H24B 111.7
H24A C24 H24B 109.5
C24 C25 H25A 109.5
C24 C25 H25B 109.5
H25A C25 H25B 109.5
C24 C25 H25C 109.5
H25A C25 H25C 109.5
H25B C25 H25C 109.5
C17 N1 N2 111.49(14)
C17 N1 C20 129.31(16)
N2 N1 C20 119.13(15)
N3 N2 N1 107.43(14)
N2 N3 C18 108.13(13)
C23 O1A C24 116.0(2)
C23 O1B C24 112.1(4)

loop_
_geom_bond_atom_site_label_1
_geom_bond_atom_site_label_2
_geom_bond_distance
C1 C2 1.384(2)
C1 C16 1.393(3)
C1 H1 0.9500
C2 C3 1.392(2)
C2 H2 0.9500
C3 C4 1.429(2)
C3 C5 1.437(2)
C4 C8 1.421(2)
C4 C15 1.427(2)
C5 C6 1.352(2)
C5 H5 0.9500
C6 C7 1.442(3)
C6 H6 0.9500
C7 C9 1.397(2)
C7 C8 1.422(2)
C8 C12 1.428(2)
C9 C10 1.385(3)
C9 H9 0.9500
C10 C11 1.389(2)
C10 H10 0.9500
C11 C12 1.394(2)
C11 H11 0.9500
C12 C13 1.432(2)
C13 C14 1.350(2)
C13 H13 0.9500
C14 C15 1.443(2)
C14 H14 0.9500
C15 C16 1.405(2)
C16 C17 1.483(2)
C17 N1 1.352(2)
C17 C18 1.379(2)
C18 N3 1.361(2)
C18 C19 1.431(2)
C19 N4 1.146(2)
C20 N1 1.472(2)
C20 C21 1.521(2)
C20 H20A 0.9900
C20 H20B 0.9900
C21 C22 1.513(3)
C21 H21A 0.9900
C21 H21B 0.9900
C22 C23 1.504(3)
C22 H22A 0.9900
C22 H22B 0.9900
C23 O1B 1.066(5)
C23 O2A 1.313(3)
C23 O1A 1.318(3)
C23 O2B 1.436(5)
C24 O1A 1.413(3)
C24 C25 1.480(3)
C24 O1B 1.694(5)
C24 H24A 0.9900
C24 H24B 0.9900
C25 H25A 0.9800
C25 H25B 0.9800
C25 H25C 0.9800
N1 N2 1.359(2)
N2 N3 1.305(2)

loop_
_geom_torsion_atom_site_label_1
_geom_torsion_atom_site_label_2
_geom_torsion_atom_site_label_3
_geom_torsion_atom_site_label_4
_geom_torsion
C16 C1 C2 C3 0.6(3)
C1 C2 C3 C4 -1.9(2)
C1 C2 C3 C5 178.25(16)
C2 C3 C4 C8 -179.12(15)
C5 C3 C4 C8 0.7(2)
C2 C3 C4 C15 0.9(2)
C5 C3 C4 C15 -179.23(15)
C2 C3 C5 C6 179.99(17)
C4 C3 C5 C6 0.1(2)
C3 C5 C6 C7 -1.1(3)
C5 C6 C7 C9 -179.10(17)
C5 C6 C7 C8 1.2(2)
C15 C4 C8 C7 179.34(15)
C3 C4 C8 C7 -0.6(2)
C15 C4 C8 C12 -0.8(2)
C3 C4 C8 C12 179.24(16)
C9 C7 C8 C4 179.99(16)
C6 C7 C8 C4 -0.3(2)
C9 C7 C8 C12 0.1(2)
C6 C7 C8 C12 179.81(15)
C8 C7 C9 C10 0.1(3)
C6 C7 C9 C10 -179.58(17)
C7 C9 C10 C11 0.0(3)
C9 C10 C11 C12 -0.4(3)
C10 C11 C12 C8 0.6(3)
C10 C11 C12 C13 -178.42(17)
C4 C8 C12 C11 179.68(15)
C7 C8 C12 C11 -0.4(2)
C4 C8 C12 C13 -1.3(2)
C7 C8 C12 C13 178.59(15)
C11 C12 C13 C14 -179.64(17)
C8 C12 C13 C14 1.4(2)
C12 C13 C14 C15 0.7(3)
C8 C4 C15 C16 -178.63(15)
C3 C4 C15 C16 1.3(2)
C8 C4 C15 C14 2.8(2)
C3 C4 C15 C14 -177.27(15)
C13 C14 C15 C16 178.73(16)
C13 C14 C15 C4 -2.7(2)
C2 C1 C16 C15 1.8(3)
C2 C1 C16 C17 -179.02(16)
C4 C15 C16 C1 -2.7(2)
C14 C15 C16 C1 175.85(16)
C4 C15 C16 C17 178.15(15)
C14 C15 C16 C17 -3.3(2)
C1 C16 C17 N1 122.3(2)
C15 C16 C17 N1 -58.5(3)
C1 C16 C17 C18 -54.0(3)
C15 C16 C17 C18 125.2(2)
N1 C17 C18 N3 0.0(2)
C16 C17 C18 N3 176.94(18)
N1 C17 C18 C19 179.38(19)
C16 C17 C18 C19 -3.7(3)
N1 C20 C21 C22 59.5(2)
C20 C21 C22 C23 172.98(17)
C21 C22 C23 O1B 65.4(5)
C21 C22 C23 O2A -52.5(3)
C21 C22 C23 O1A 112.2(3)
C21 C22 C23 O2B -150.7(2)
C18 C17 N1 N2 -0.4(2)
C16 C17 N1 N2 -177.49(18)
C18 C17 N1 C20 176.58(19)
C16 C17 N1 C20 -0.5(3)
C21 C20 N1 C17 -123.6(2)
C21 C20 N1 N2 53.2(2)
C17 N1 N2 N3 0.6(2)
C20 N1 N2 N3 -176.68(17)
N1 N2 N3 C18 -0.6(2)
C17 C18 N3 N2 0.4(2)
C19 C18 N3 N2 -179.05(18)
O2A C23 O1A C24 -4.0(4)
C22 C23 O1A C24 -169.3(2)
C25 C24 O1A C23 -176.1(3)
O2B C23 O1B C24 21.4(6)
C22 C23 O1B C24 156.3(2)
C25 C24 O1B C23 -122.8(4)
